data_4123253
loop_
_publ_author_name
'Zeng, Rong'
'Dong, Guangbin'

_publ_section_title
;
 Rh-Catalyzed Decarbonylative Coupling with Alkynes via C-C Activation of
 Isatins.
;
_journal_issue 4
_journal_name_full 'Journal of the American Chemical Society'
_journal_page_first 1408
_journal_page_last 1411
_journal_paper_doi 10.1021/ja512306a
_journal_volume 137
_journal_year 2015
_chemical_formula_moiety 'C23 H20 N2 O'
_chemical_formula_sum 'C23 H20 N2 O'
_chemical_formula_weight 340.41
_chemical_name_systematic
;
 ?
;
_space_group_crystal_system orthorhombic
_space_group_IT_number 61
_space_group_name_Hall '-P 2ac 2ab'
_space_group_name_H-M_alt 'P b c a'
_symmetry_space_group_name_Hall '-P 2ac 2ab'
_symmetry_space_group_name_H-M 'P b c a'
_atom_sites_solution_hydrogens geom
_audit_creation_method SHELXL-2013
_cell_angle_alpha 90
_cell_angle_beta 90
_cell_angle_gamma 90
_cell_formula_units_Z 8
_cell_length_a 13.9808(5)
_cell_length_b 14.9970(5)
_cell_length_c 17.3046(6)
_cell_measurement_temperature 150(2)
_cell_volume 3628.3(2)
_computing_cell_refinement 'CrysAlisPro V 1.171.37.31, Agilent Technologies'
_computing_data_collection 'CrysAlisPro V 1.171.37.31, Agilent Technologies'
_computing_data_reduction 'CrysAlisPro V 1.171.37.31, Agilent Technologies'
_computing_molecular_graphics 'XP SHELXTL/PC, Siemens Analytical'
_computing_publication_material 'XL SHELXTL/PC, Siemens Analytical'
_computing_structure_refinement 'Shelxl-2013, Sheldrick, G. M.'
_computing_structure_solution
;

SUPERFLIP.  Palatinus, L. and Chapuis, G., J. Appl. Cryst. 40, 786-790.
;
_diffrn_ambient_temperature 150(2)
_diffrn_measured_fraction_theta_full 0.997
_diffrn_measured_fraction_theta_max 0.929
_diffrn_measurement_device_type 'SuperNova, Dual, Cu at zero, AtlasS2'
_diffrn_measurement_method \w-scans
_diffrn_radiation_type MoK\a
_diffrn_radiation_wavelength 0.71073
_diffrn_reflns_av_R_equivalents 0.0477
_diffrn_reflns_av_unetI/netI 0.0321
_diffrn_reflns_Laue_measured_fraction_full 0.997
_diffrn_reflns_Laue_measured_fraction_max 0.929
_diffrn_reflns_limit_h_max 19
_diffrn_reflns_limit_h_min -19
_diffrn_reflns_limit_k_max 21
_diffrn_reflns_limit_k_min -21
_diffrn_reflns_limit_l_max 24
_diffrn_reflns_limit_l_min -22
_diffrn_reflns_number 37834
_diffrn_reflns_point_group_measured_fraction_full 0.997
_diffrn_reflns_point_group_measured_fraction_max 0.929
_diffrn_reflns_theta_full 25.242
_diffrn_reflns_theta_max 30.640
_diffrn_reflns_theta_min 3.424
_diffrn_source 'SuperNova (Mo) X-ray source'
_exptl_absorpt_coefficient_mu 0.077
_exptl_absorpt_correction_T_max 1.00
_exptl_absorpt_correction_T_min 0.859
_exptl_absorpt_correction_type multi-scan
_exptl_absorpt_process_details
;
CrysAlisPro, Agilent Technologies,
Version 1.171.37.31 (release 14-01-2014 CrysAlis171 .NET)
(compiled Jan 14 2014,18:38:05)
Empirical absorption correction using spherical harmonics,
 implemented in SCALE3 ABSPACK scaling algorithm.
;
_exptl_crystal_colour orange
_exptl_crystal_density_diffrn 1.246
_exptl_crystal_description prisms
_exptl_crystal_F_000 1440
_exptl_crystal_size_max 0.230
_exptl_crystal_size_mid 0.210
_exptl_crystal_size_min 0.080
_refine_diff_density_max 0.216
_refine_diff_density_min -0.185
_refine_diff_density_rms 0.037
_refine_ls_extinction_method none
_refine_ls_goodness_of_fit_ref 1.178
_refine_ls_hydrogen_treatment constr
_refine_ls_matrix_type full
_refine_ls_number_parameters 238
_refine_ls_number_reflns 5206
_refine_ls_number_restraints 0
_refine_ls_restrained_S_all 1.178
_refine_ls_R_factor_all 0.0974
_refine_ls_R_factor_gt 0.0641
_refine_ls_shift/su_max 0.000
_refine_ls_shift/su_mean 0.000
_refine_ls_structure_factor_coef Fsqd
_refine_ls_weighting_details 'w=1/[\s^2^(Fo^2^)+(0.0501P)^2^+1.2288P] where P=(Fo^2^+2Fc^2^)/3'
_refine_ls_weighting_scheme calc
_refine_ls_wR_factor_gt 0.1501
_refine_ls_wR_factor_ref 0.1628
_reflns_Friedel_coverage 0.000
_reflns_number_gt 3625
_reflns_number_total 5206
_reflns_threshold_expression 'I > 2\s(I)'
_cod_data_source_file ja512306a_si_004.cif
_cod_data_source_block shelx
_cod_depositor_comments 'Adding full bibliography for 4123252--4123255.cif.'
_cod_database_code 4123253
_shelx_space_group_comment
;
The symmetry employed for this shelxl refinement is uniquely defined
by the following loop, which should always be used as a source of
symmetry information in preference to the above space-group names.
They are only intended as comments.
;
_shelx_estimated_absorpt_t_min 0.983
_shelx_estimated_absorpt_t_max 0.994
_shelxl_version_number 2013-4

loop_
_space_group_symop_operation_xyz
'x, y, z'
'-x+1/2, -y, z+1/2'
'-x, y+1/2, -z+1/2'
'x+1/2, -y+1/2, -z'
'-x, -y, -z'
'x-1/2, y, -z-1/2'
'x, -y-1/2, z-1/2'
'-x-1/2, y-1/2, z'

loop_
_atom_site_label
_atom_site_type_symbol
_atom_site_fract_x
_atom_site_fract_y
_atom_site_fract_z
_atom_site_U_iso_or_equiv
_atom_site_adp_type
_atom_site_occupancy
_atom_site_site_symmetry_order
_atom_site_calc_flag
_atom_site_refinement_flags_posn
_atom_site_refinement_flags_adp
C1 C 0.48907(13) 0.71980(12) 0.47252(10) 0.0431(4) Uani 1 1 d . .
C2 C 0.41882(12) 0.65128(12) 0.49029(10) 0.0411(4) Uani 1 1 d . .
C3 C 0.38071(11) 0.59846(10) 0.43407(9) 0.0349(3) Uani 1 1 d . .
C4 C 0.41109(11) 0.60871(10) 0.35394(9) 0.0331(3) Uani 1 1 d . .
C5 C 0.38025(11) 0.55434(11) 0.29138(9) 0.0356(4) Uani 1 1 d . .
C6 C 0.40515(13) 0.57605(13) 0.21633(10) 0.0451(4) Uani 1 1 d . .
H6 H 0.3833 0.5398 0.1749 0.054 Uiso 1 1 calc R U
C7 C 0.46147(14) 0.64978(13) 0.20073(11) 0.0493(5) Uani 1 1 d . .
H7 H 0.4764 0.6648 0.1488 0.059 Uiso 1 1 calc R U
C8 C 0.49563(13) 0.70103(12) 0.25993(11) 0.0459(4) Uani 1 1 d . .
H8 H 0.5349 0.7512 0.2489 0.055 Uiso 1 1 calc R U
C9 C 0.47334(12) 0.68034(11) 0.33648(9) 0.0375(4) Uani 1 1 d . .
C10 C 0.57818(19) 0.80515(17) 0.37753(14) 0.0759(7) Uani 1 1 d . .
H10A H 0.6020 0.8316 0.4256 0.114 Uiso 1 1 calc R U
H10B H 0.5452 0.8509 0.3471 0.114 Uiso 1 1 calc R U
H10C H 0.6320 0.7813 0.3477 0.114 Uiso 1 1 calc R U
C11 C 0.39071(17) 0.64723(16) 0.57410(11) 0.0602(6) Uani 1 1 d . .
H11A H 0.3345 0.6088 0.5800 0.090 Uiso 1 1 calc R U
H11B H 0.3755 0.7074 0.5925 0.090 Uiso 1 1 calc R U
H11C H 0.4438 0.6229 0.6044 0.090 Uiso 1 1 calc R U
C12 C 0.30081(12) 0.53716(11) 0.45575(9) 0.0385(4) Uani 1 1 d . .
C13 C 0.31732(17) 0.45717(13) 0.49340(12) 0.0590(5) Uani 1 1 d . .
H13 H 0.3809 0.4386 0.5042 0.071 Uiso 1 1 calc R U
C14 C 0.2406(2) 0.40416(15) 0.51531(15) 0.0791(8) Uani 1 1 d . .
H14 H 0.2520 0.3490 0.5406 0.095 Uiso 1 1 calc R U
C15 C 0.1483(2) 0.43089(18) 0.50066(14) 0.0760(8) Uani 1 1 d . .
H15 H 0.0960 0.3941 0.5152 0.091 Uiso 1 1 calc R U
C16 C 0.13245(17) 0.51034(19) 0.46518(15) 0.0737(7) Uani 1 1 d . .
H16 H 0.0687 0.5292 0.4555 0.088 Uiso 1 1 calc R U
C17 C 0.20758(13) 0.56396(14) 0.44306(12) 0.0537(5) Uani 1 1 d . .
H17 H 0.1952 0.6197 0.4189 0.064 Uiso 1 1 calc R U
C18 C 0.32677(12) 0.46820(11) 0.30014(9) 0.0364(4) Uani 1 1 d . .
C19 C 0.33404(16) 0.32257(12) 0.33884(12) 0.0542(5) Uani 1 1 d . .
H19 H 0.3677 0.2757 0.3638 0.065 Uiso 1 1 calc R U
C20 C 0.24458(17) 0.30516(13) 0.31088(13) 0.0605(6) Uani 1 1 d . .
H20 H 0.2176 0.2472 0.3153 0.073 Uiso 1 1 calc R U
C21 C 0.19447(15) 0.37281(14) 0.27630(13) 0.0585(5) Uani 1 1 d . .
H21 H 0.1323 0.3619 0.2564 0.070 Uiso 1 1 calc R U
C22 C 0.23465(13) 0.45747(12) 0.27039(11) 0.0453(4) Uani 1 1 d . .
C23 C 0.17862(16) 0.53306(16) 0.23587(16) 0.0687(6) Uani 1 1 d . .
H23A H 0.2025 0.5456 0.1837 0.103 Uiso 1 1 calc R U
H23B H 0.1859 0.5863 0.2682 0.103 Uiso 1 1 calc R U
H23C H 0.1109 0.5166 0.2331 0.103 Uiso 1 1 calc R U
N1 N 0.37666(11) 0.40203(10) 0.33295(9) 0.0460(4) Uani 1 1 d . .
N2 N 0.51112(11) 0.73262(10) 0.39574(9) 0.0454(4) Uani 1 1 d . .
O1 O 0.52575(10) 0.76713(9) 0.52267(8) 0.0568(4) Uani 1 1 d . .

loop_
_atom_site_aniso_label
_atom_site_aniso_U_11
_atom_site_aniso_U_22
_atom_site_aniso_U_33
_atom_site_aniso_U_23
_atom_site_aniso_U_13
_atom_site_aniso_U_12
C1 0.0459(9) 0.0416(9) 0.0417(10) -0.0025(7) -0.0006(7) -0.0005(8)
C2 0.0452(9) 0.0430(9) 0.0352(9) 0.0001(7) 0.0033(7) -0.0005(7)
C3 0.0364(8) 0.0331(8) 0.0353(8) 0.0043(6) 0.0049(6) 0.0039(6)
C4 0.0327(7) 0.0324(7) 0.0342(8) 0.0036(6) 0.0023(6) 0.0040(6)
C5 0.0355(8) 0.0355(8) 0.0358(9) 0.0022(7) 0.0015(6) 0.0028(6)
C6 0.0543(10) 0.0487(10) 0.0323(9) 0.0000(8) 0.0000(7) -0.0028(8)
C7 0.0591(11) 0.0543(11) 0.0344(9) 0.0085(8) 0.0071(8) -0.0019(9)
C8 0.0498(10) 0.0436(9) 0.0443(10) 0.0063(8) 0.0098(8) -0.0081(8)
C9 0.0384(8) 0.0373(8) 0.0366(9) 0.0011(7) 0.0037(7) -0.0007(7)
C10 0.0907(17) 0.0742(15) 0.0627(14) -0.0059(12) 0.0108(12) -0.0468(14)
C11 0.0756(14) 0.0698(13) 0.0351(10) -0.0039(9) 0.0083(9) -0.0149(11)
C12 0.0443(9) 0.0386(8) 0.0327(8) -0.0012(7) 0.0096(7) -0.0030(7)
C13 0.0709(14) 0.0494(11) 0.0567(12) 0.0146(9) 0.0154(10) 0.0024(10)
C14 0.121(2) 0.0480(12) 0.0681(15) 0.0109(11) 0.0352(15) -0.0134(14)
C15 0.0823(17) 0.0792(17) 0.0664(15) -0.0157(13) 0.0375(13) -0.0373(14)
C16 0.0517(12) 0.0937(18) 0.0756(16) -0.0054(14) 0.0201(11) -0.0173(12)
C17 0.0468(10) 0.0588(12) 0.0555(12) 0.0038(9) 0.0125(9) -0.0002(9)
C18 0.0409(8) 0.0357(8) 0.0326(8) -0.0033(7) 0.0034(6) 0.0017(7)
C19 0.0679(13) 0.0375(9) 0.0572(12) 0.0049(9) 0.0159(10) 0.0084(9)
C20 0.0739(14) 0.0384(10) 0.0692(14) -0.0034(10) 0.0164(11) -0.0117(10)
C21 0.0552(12) 0.0573(12) 0.0631(13) -0.0115(10) 0.0020(10) -0.0138(10)
C22 0.0457(10) 0.0444(9) 0.0458(10) -0.0046(8) 0.0011(8) -0.0015(8)
C23 0.0537(12) 0.0664(14) 0.0860(17) 0.0063(12) -0.0180(11) 0.0073(11)
N1 0.0500(9) 0.0402(8) 0.0479(9) 0.0047(7) 0.0062(7) 0.0056(7)
N2 0.0506(8) 0.0431(8) 0.0423(8) -0.0024(7) 0.0058(7) -0.0129(7)
O1 0.0669(9) 0.0560(8) 0.0474(8) -0.0094(6) -0.0051(6) -0.0126(7)

loop_
_atom_type_symbol
_atom_type_description
_atom_type_scat_dispersion_real
_atom_type_scat_dispersion_imag
_atom_type_scat_source
C C 0.0033 0.0016 'International Tables Vol C Tables 4.2.6.8 and 6.1.1.4'
H H 0.0000 0.0000 'International Tables Vol C Tables 4.2.6.8 and 6.1.1.4'
N N 0.0061 0.0033 'International Tables Vol C Tables 4.2.6.8 and 6.1.1.4'
O O 0.0106 0.0060 'International Tables Vol C Tables 4.2.6.8 and 6.1.1.4'

loop_
_geom_angle_atom_site_label_1
_geom_angle_atom_site_label_2
_geom_angle_atom_site_label_3
_geom_angle
O1 C1 N2 120.36(16)
O1 C1 C2 122.61(16)
N2 C1 C2 116.98(15)
C3 C2 C1 121.58(15)
C3 C2 C11 124.24(16)
C1 C2 C11 114.14(16)
C2 C3 C4 120.23(15)
C2 C3 C12 118.06(15)
C4 C3 C12 121.41(14)
C9 C4 C5 117.33(14)
C9 C4 C3 117.52(14)
C5 C4 C3 125.10(14)
C6 C5 C4 120.22(15)
C6 C5 C18 115.02(15)
C4 C5 C18 124.60(14)
C5 C6 C7 120.95(17)
C5 C6 H6 119.5
C7 C6 H6 119.5
C8 C7 C6 120.13(17)
C8 C7 H7 119.9
C6 C7 H7 119.9
C7 C8 C9 120.54(16)
C7 C8 H8 119.7
C9 C8 H8 119.7
N2 C9 C8 119.22(15)
N2 C9 C4 120.18(14)
C8 C9 C4 120.57(15)
N2 C10 H10A 109.5
N2 C10 H10B 109.5
H10A C10 H10B 109.5
N2 C10 H10C 109.5
H10A C10 H10C 109.5
H10B C10 H10C 109.5
C2 C11 H11A 109.5
C2 C11 H11B 109.5
H11A C11 H11B 109.5
C2 C11 H11C 109.5
H11A C11 H11C 109.5
H11B C11 H11C 109.5
C17 C12 C13 118.96(17)
C17 C12 C3 119.10(16)
C13 C12 C3 121.77(17)
C12 C13 C14 119.7(2)
C12 C13 H13 120.1
C14 C13 H13 120.1
C15 C14 C13 120.5(2)
C15 C14 H14 119.7
C13 C14 H14 119.7
C16 C15 C14 119.5(2)
C16 C15 H15 120.3
C14 C15 H15 120.3
C15 C16 C17 120.9(2)
C15 C16 H16 119.6
C17 C16 H16 119.6
C16 C17 C12 120.4(2)
C16 C17 H17 119.8
C12 C17 H17 119.8
N1 C18 C22 123.46(16)
N1 C18 C5 114.91(14)
C22 C18 C5 121.44(15)
N1 C19 C20 123.48(19)
N1 C19 H19 118.3
C20 C19 H19 118.3
C19 C20 C21 118.76(18)
C19 C20 H20 120.6
C21 C20 H20 120.6
C20 C21 C22 120.07(19)
C20 C21 H21 120.0
C22 C21 H21 120.0
C21 C22 C18 116.75(18)
C21 C22 C23 120.48(18)
C18 C22 C23 122.74(17)
C22 C23 H23A 109.5
C22 C23 H23B 109.5
H23A C23 H23B 109.5
C22 C23 H23C 109.5
H23A C23 H23C 109.5
H23B C23 H23C 109.5
C19 N1 C18 117.44(17)
C1 N2 C9 123.09(14)
C1 N2 C10 116.92(16)
C9 N2 C10 119.99(15)

loop_
_geom_bond_atom_site_label_1
_geom_bond_atom_site_label_2
_geom_bond_distance
C1 O1 1.233(2)
C1 N2 1.377(2)
C1 C2 1.454(2)
C2 C3 1.363(2)
C2 C11 1.504(3)
C3 C4 1.458(2)
C3 C12 1.494(2)
C4 C9 1.415(2)
C4 C5 1.422(2)
C5 C6 1.383(2)
C5 C18 1.500(2)
C6 C7 1.384(3)
C6 H6 0.9500
C7 C8 1.367(3)
C7 H7 0.9500
C8 C9 1.396(2)
C8 H8 0.9500
C9 N2 1.395(2)
C10 N2 1.470(2)
C10 H10A 0.9800
C10 H10B 0.9800
C10 H10C 0.9800
C11 H11A 0.9800
C11 H11B 0.9800
C11 H11C 0.9800
C12 C17 1.382(2)
C12 C13 1.385(3)
C13 C14 1.388(3)
C13 H13 0.9500
C14 C15 1.375(4)
C14 H14 0.9500
C15 C16 1.359(4)
C15 H15 0.9500
C16 C17 1.377(3)
C16 H16 0.9500
C17 H17 0.9500
C18 N1 1.339(2)
C18 C22 1.396(2)
C19 N1 1.336(2)
C19 C20 1.366(3)
C19 H19 0.9500
C20 C21 1.370(3)
C20 H20 0.9500
C21 C22 1.392(3)
C21 H21 0.9500
C22 C23 1.502(3)
C23 H23A 0.9800
C23 H23B 0.9800
C23 H23C 0.9800

loop_
_geom_torsion_atom_site_label_1
_geom_torsion_atom_site_label_2
_geom_torsion_atom_site_label_3
_geom_torsion_atom_site_label_4
_geom_torsion
O1 C1 C2 C3 -178.60(17)
N2 C1 C2 C3 3.8(3)
O1 C1 C2 C11 3.5(3)
N2 C1 C2 C11 -174.04(17)
C1 C2 C3 C4 1.0(2)
C11 C2 C3 C4 178.62(17)
C1 C2 C3 C12 -172.95(15)
C11 C2 C3 C12 4.7(3)
C2 C3 C4 C9 -6.1(2)
C12 C3 C4 C9 167.65(14)
C2 C3 C4 C5 176.38(15)
C12 C3 C4 C5 -9.9(2)
C9 C4 C5 C6 -4.8(2)
C3 C4 C5 C6 172.73(16)
C9 C4 C5 C18 170.38(15)
C3 C4 C5 C18 -12.1(2)
C4 C5 C6 C7 1.1(3)
C18 C5 C6 C7 -174.58(16)
C5 C6 C7 C8 1.8(3)
C6 C7 C8 C9 -0.7(3)
C7 C8 C9 N2 178.48(17)
C7 C8 C9 C4 -3.2(3)
C5 C4 C9 N2 -175.84(15)
C3 C4 C9 N2 6.4(2)
C5 C4 C9 C8 5.9(2)
C3 C4 C9 C8 -171.84(15)
C2 C3 C12 C17 96.3(2)
C4 C3 C12 C17 -77.6(2)
C2 C3 C12 C13 -78.8(2)
C4 C3 C12 C13 107.3(2)
C17 C12 C13 C14 2.1(3)
C3 C12 C13 C14 177.27(19)
C12 C13 C14 C15 -0.7(4)
C13 C14 C15 C16 -0.7(4)
C14 C15 C16 C17 0.6(4)
C15 C16 C17 C12 0.8(4)
C13 C12 C17 C16 -2.2(3)
C3 C12 C17 C16 -177.49(19)
C6 C5 C18 N1 108.68(18)
C4 C5 C18 N1 -66.7(2)
C6 C5 C18 C22 -66.6(2)
C4 C5 C18 C22 118.03(18)
N1 C19 C20 C21 -1.4(3)
C19 C20 C21 C22 -0.2(3)
C20 C21 C22 C18 0.8(3)
C20 C21 C22 C23 -177.2(2)
N1 C18 C22 C21 0.2(3)
C5 C18 C22 C21 175.06(16)
N1 C18 C22 C23 178.17(19)
C5 C18 C22 C23 -7.0(3)
C20 C19 N1 C18 2.4(3)
C22 C18 N1 C19 -1.8(3)
C5 C18 N1 C19 -176.89(15)
O1 C1 N2 C9 178.85(16)
C2 C1 N2 C9 -3.5(3)
O1 C1 N2 C10 -0.9(3)
C2 C1 N2 C10 176.77(18)
C8 C9 N2 C1 176.63(17)
C4 C9 N2 C1 -1.7(3)
C8 C9 N2 C10 -3.7(3)
C4 C9 N2 C10 178.04(18)
